data_1008238
loop_
_publ_author_name
'Hodeau, J L'
'Marezio, M'
'Santoro, A'
'Roth, R S'

_publ_section_title
;
Neutron Diffraction Structure Determination ot the High-temperature
Form of Lithium Tritanatalte, H-Li Ta~3~ O~8~
;
_journal_coden_ASTM JSSCBI
_journal_name_full 'Journal of Solid State Chemistry'
_journal_page_first 275
_journal_page_last 292
_journal_paper_doi 10.1016/0022-4596(84)90344-X
_journal_volume 51
_journal_year 1984
_chemical_formula_structural 'Li Ta3 O8'
_chemical_formula_sum 'Li O8 Ta3'
_chemical_name_systematic 'Lithium octaoxotritantalate - H'
_space_group_IT_number 59
_symmetry_cell_setting orthorhombic
_symmetry_space_group_name_Hall '-P 2ab 2a'
_symmetry_space_group_name_H-M 'P m m n :2'
_cell_angle_alpha 90
_cell_angle_beta 90
_cell_angle_gamma 90
_cell_formula_units_Z 8
_cell_length_a 16.718(2)
_cell_length_b 7.696(1)
_cell_length_c 8.931(1)
_cell_volume 1149.1
_refine_ls_R_factor_all 0.035
_cod_original_sg_symbol_H-M 'P m m n Z'
_cod_database_code 1008238

loop_
_symmetry_equiv_pos_as_xyz
x,y,z
1/2-x,y,z
x,1/2-y,z
1/2-x,1/2-y,z
-x,-y,-z
1/2+x,-y,-z
-x,1/2+y,-z
1/2+x,1/2+y,-z

loop_
_atom_site_aniso_label
_atom_site_aniso_U_11
_atom_site_aniso_U_12
_atom_site_aniso_U_13
_atom_site_aniso_U_22
_atom_site_aniso_U_23
_atom_site_aniso_U_33
Ta1 0.0054(8) 0. 0. 0.0061(9) -0.0005(9) -0.0003(10)
Ta2 0.0057(5) 0.0015(5) -0.0002(5) 0.0071(6) -0.0001(6) 0.0010(7)
Ta3 0.0041(5) 0.0005(5) 0.0004(5) 0.0038(6) 0.0003(8) 0.0028(7)
Ta4 0.0055(8) 0. 0. 0.0451(4) 0.0048(14) 0.0004(10)
O1 0.0039(9) 0. 0. 0.0079(11) 0.0008(10) 0.0007(12)
O2 0.0052(6) -0.0007(6) 0.0011(7) 0.0098(7) -0.0005(8) 0.0003(8)
O3 0.0046(6) 0.0001(5) 0.0002(7) 0.0077(8) -0.0007(8) 0.0025(9)
O4 0.0104(16) 0. 0. 0.0018(14) 0. 0.0071(24)
O5 0.0101(16) 0. 0. 0.0011(14) 0. 0.0080(25)
O6 0.0091(8) -0.0004(6) 0.0036(7) 0.0156(9) 0.0018(8) 0.0051(10)
O7 0.0043(7) 0.0007(6) -0.0035(7) 0.0087(7) -0.0012(7) 0.0076(10)
O8 0.0170(12) 0. -0.0083(14) 0.0031(10) 0. 0.0157(18)
O9 0.0109 0.0092(18) 0. 11. -0.0029(12) 0.0014(10)
O10 0.0169(11) -0.0021(10) 0.0087(10) 0.0106(10) -0.0031(13) 0.0039(13)
O11 0.0153(13) 0. 0.0002(12) 0.0015(10) 0. 0.0109(17)
O12 0.0093(11) 0. 0.0026(12) 0.0010(9) 0. 0.0264(22)
O13 0.0167(18) 0. 0. 0.0098(16) 0. 0.0123(27)
O14 0.0266(21) 0. 0. 0.0132(19) 0. 0.0159(30)
Li1 0.117(12) 0. 0.040(11) 0.032(6) 0. 0.065(13)
Li2 0.076(9) 0. 0.052(11) 0.038(6) 0. 0.114(20)

loop_
_atom_site_label
_atom_site_type_symbol
_atom_site_symmetry_multiplicity
_atom_site_Wyckoff_symbol
_atom_site_fract_x
_atom_site_fract_y
_atom_site_fract_z
_atom_site_occupancy
_atom_site_attached_hydrogens
_atom_site_calc_flag
Ta1 Ta5+ 4 e 0.25 0.0012(3) 0.6878(2) 1. 0 d
Ta2 Ta5+ 8 g 0.13256(7) -0.0011(2) 0.3930(2) 1. 0 d
Ta3 Ta5+ 8 g 0.06024(7) -0.0004(2) 0.8114(2) 1. 0 d
Ta4 Ta5+ 4 e 0.25 0.0025(4) 0.0539(2) 1. 0 d
O1 O2- 4 e 0.25 -0.0249(3) 0.4530(3) 1. 0 d
O2 O2- 8 g 0.13163(8) 0.0013(2) 0.6202(2) 1. 0 d
O3 O2- 8 g 0.17483(9) 0.0259(2) 0.8779(2) 1. 0 d
O4 O2- 2 a 0.25 0.25 0.6716(6) 1. 0 d
O5 O2- 2 b 0.25 0.75 0.7041(6) 1. 0 d
O6 O2- 8 g 0.16236(10) -0.0404(2) 0.1883(2) 1. 0 d
O7 O2- 8 g 0.02035(9) 0.0393(2) 0.3404(2) 1. 0 d
O8 O2- 4 f 0.1416(2) 0.25 0.3959(4) 1. 0 d
O9 O2- 4 f 0.1048(2) 0.75 0.4151(4) 1. 0 d
O10 O2- 4 c 0. 0. 0. 1. 0 d
O11 O2- 4 f 0.0417(2) 0.25 0.8038(4) 1. 0 d
O12 O2- 4 f 0.0731(1) 0.75 0.8425(4) 1. 0 d
O13 O2- 2 a 0.25 0.25 0.0932(6) 1. 0 d
O14 O2- 2 b 0.25 0.75 0.0161(7) 1. 0 d
Li1 Li1+ 4 f 0.9163(12) 0.25 0.9083(21) 1. 0 d
Li2 Li1+ 4 f -0.0063(10) 0.25 0.462(3) 1. 0 d

loop_
_atom_type_symbol
_atom_type_oxidation_number
Ta5+ 5.000
O2- -2.000
Li1+ 1.000
